data_7134149
loop_
_publ_author_name
'Hu, Yiming'
'Wang, Fiona Yihan'
'Xie, Yi'
'Coleman, Benjamin D.'
'Stern, Charlotte L.'
'Mirkin, Chad A.'

_publ_section_title
;
 Manipulating metal--ligand binding in allosteric coordination complexes
 through ring strain
;
_journal_name_full 'Chemical Communications'
_journal_paper_doi 10.1039/D4CC06135G
_journal_year 2025
_chemical_formula_moiety 'C29 H31 N4 P Pt S, 2(B F4)'
_chemical_formula_sum 'C29 H31 B2 F8 N4 P Pt S'
_chemical_formula_weight 867.32
_space_group_crystal_system monoclinic
_space_group_IT_number 14
_space_group_name_Hall '-P 2ybc'
_space_group_name_H-M_alt 'P 1 21/c 1'
_atom_sites_solution_hydrogens geom
_atom_sites_solution_primary dual
_audit_creation_date 2023-08-30
_audit_creation_method
;
Olex2 1.5
(compiled 2023.03.06 svn.rbb2c1857 for OlexSys, GUI svn.r6748)
;
_audit_update_record
;
2023-09-18 deposited with the CCDC.	2025-01-01 downloaded from the CCDC.
;
_cell_angle_alpha 90
_cell_angle_beta 94.137(2)
_cell_angle_gamma 90
_cell_formula_units_Z 4
_cell_length_a 10.1155(2)
_cell_length_b 20.5747(4)
_cell_length_c 15.5888(3)
_cell_measurement_reflns_used 21563
_cell_measurement_temperature 99.98(10)
_cell_measurement_theta_max 31.2560
_cell_measurement_theta_min 2.3790
_cell_volume 3235.94(11)
_computing_cell_refinement 'CrysAlisPro 1.171.42.91a (Rigaku OD, 2023)'
_computing_data_collection 'CrysAlisPro 1.171.42.91a (Rigaku OD, 2023)'
_computing_data_reduction 'CrysAlisPro 1.171.42.91a (Rigaku OD, 2023)'
_computing_molecular_graphics 'Olex2 1.5 (Dolomanov et al., 2009)'
_computing_publication_material 'Olex2 1.5 (Dolomanov et al., 2009)'
_computing_structure_refinement 'SHELXL 2018/3 (Sheldrick, 2015)'
_computing_structure_solution 'SHELXT 2018/2 (Sheldrick, 2018)'
_diffrn_ambient_environment N~2~
_diffrn_ambient_temperature 99.98(10)
_diffrn_detector 'Hybrid Pixel Array Detector'
_diffrn_detector_area_resol_mean 10.0000
_diffrn_detector_type HyPix
_diffrn_measured_fraction_theta_full 1.000
_diffrn_measured_fraction_theta_max 0.804
_diffrn_measurement_details
;
List of Runs (angles in degrees, time in seconds):

  # Type    Start    End  Width  t~exp~   \w     \q     \k     \f   Frames
#--------------------------------------------------------------------------
  1  \w    -76.00  67.00   0.50    3.72    --   -4.61   0.00 -90.00  286
  2  \w    -23.00  28.00   0.50    3.72    --   -4.61 -99.00 120.00  102
  3  \w    -19.00  68.00   0.50    3.72    --   -4.61  57.00  30.00  174
  4  \w    -20.00  25.00   0.50    3.72    --   -4.61 -99.00 -90.00   90
;
_diffrn_measurement_device 'four-circle diffractometer'
_diffrn_measurement_device_type 'XtaLAB Synergy, Single source at offset/far, HyPix'
_diffrn_measurement_method '\w scans'
_diffrn_orient_matrix_type 'CrysAlisPro convention (1999,Acta A55,543-557)'
_diffrn_orient_matrix_UB_11 0.0473600000
_diffrn_orient_matrix_UB_12 0.0216038000
_diffrn_orient_matrix_UB_13 -0.0156101000
_diffrn_orient_matrix_UB_21 -0.0338721000
_diffrn_orient_matrix_UB_22 0.0267000000
_diffrn_orient_matrix_UB_23 0.0170555000
_diffrn_orient_matrix_UB_31 0.0394020000
_diffrn_orient_matrix_UB_32 -0.0029846000
_diffrn_orient_matrix_UB_33 0.0393254000
_diffrn_radiation_monochromator mirror
_diffrn_radiation_probe x-ray
_diffrn_radiation_type 'Mo K\a'
_diffrn_radiation_wavelength 0.71073
_diffrn_reflns_av_R_equivalents 0.0378
_diffrn_reflns_av_unetI/netI 0.0330
_diffrn_reflns_Laue_measured_fraction_full 1.000
_diffrn_reflns_Laue_measured_fraction_max 0.804
_diffrn_reflns_limit_h_max 12
_diffrn_reflns_limit_h_min -14
_diffrn_reflns_limit_k_max 25
_diffrn_reflns_limit_k_min -25
_diffrn_reflns_limit_l_max 21
_diffrn_reflns_limit_l_min -20
_diffrn_reflns_number 37346
_diffrn_reflns_point_group_measured_fraction_full 1.000
_diffrn_reflns_point_group_measured_fraction_max 0.804
_diffrn_reflns_theta_full 25.242
_diffrn_reflns_theta_max 31.060
_diffrn_reflns_theta_min 1.980
_diffrn_source 'micro-focus sealed X-ray tube'
_diffrn_source_type 'PhotonJet (Mo) X-ray Source'
_exptl_absorpt_coefficient_mu 4.524
_exptl_absorpt_correction_T_max 0.07215
_exptl_absorpt_correction_T_min 0.04372
_exptl_absorpt_correction_type sphere
_exptl_absorpt_process_details
;
CrysAlisPro 1.171.42.91a (Rigaku Oxford Diffraction, 2023)
Spherical absorption correction
using equivalent radius and absorption coefficient.
Empirical absorption correction using spherical harmonics,
implemented in SCALE3 ABSPACK scaling algorithm.
;
_exptl_crystal_density_diffrn 1.780
_exptl_crystal_description sphere
_exptl_crystal_F_000 1696
_exptl_crystal_size_max 0.387
_exptl_crystal_size_mid 0.105
_exptl_crystal_size_min 0.067
_exptl_crystal_size_rad 0.086
_refine_diff_density_max 3.864
_refine_diff_density_min -0.605
_refine_diff_density_rms 0.119
_refine_ls_extinction_method none
_refine_ls_goodness_of_fit_ref 1.060
_refine_ls_hydrogen_treatment constr
_refine_ls_matrix_type full
_refine_ls_number_parameters 417
_refine_ls_number_reflns 8342
_refine_ls_number_restraints 0
_refine_ls_restrained_S_all 1.060
_refine_ls_R_factor_all 0.0407
_refine_ls_R_factor_gt 0.0299
_refine_ls_shift/su_max 0.003
_refine_ls_shift/su_mean 0.000
_refine_ls_structure_factor_coef Fsqd
_refine_ls_weighting_details 'w=1/[\s^2^(Fo^2^)+(0.0381P)^2^+3.9387P] where P=(Fo^2^+2Fc^2^)/3'
_refine_ls_weighting_scheme calc
_refine_ls_wR_factor_gt 0.0723
_refine_ls_wR_factor_ref 0.0766
_reflns_Friedel_coverage 0.000
_reflns_number_gt 6889
_reflns_number_total 8342
_reflns_threshold_expression 'I > 2\s(I)'
_cod_data_source_file d4cc06135g2.cif
_cod_data_source_block fw-351-1_auto
_cod_database_code 7134149
_shelx_shelxl_version_number 2018/3
_chemical_oxdiff_formula 'C Pt N B F P S'
_shelx_space_group_comment
;
The symmetry employed for this shelxl refinement is uniquely defined
by the following loop, which should always be used as a source of
symmetry information in preference to the above space-group names.
They are only intended as comments.
;
_olex2_refinement_description
;
1. Fixed Uiso
 At 1.2 times of:
  All C(H) groups, All C(H,H) groups
 At 1.5 times of:
  All C(H,H,H) groups
2.a Secondary CH2 refined with riding coordinates:
 C5(H5A,H5B), C23(H23A,H23B), C22(H22A,H22B)
2.b Aromatic/amide H refined with riding coordinates:
 C3(H3), C2(H2), C7(H7), C11(H11), C29(H29), C8(H8), C17(H17), C13(H13),
 C12(H12), C20(H20), C25(H25), C21(H21), C28(H28), C14(H14), C27(H27), C15(H15),
  C19(H19), C26(H26), C18(H18)
2.c Idealised Me refined as rotating group:
 C9(H9A,H9B,H9C), C1(H1A,H1B,H1C)
;
_olex2_submission_special_instructions 'No special instructions were received'
_oxdiff_exptl_absorpt_empirical_details
;
Empirical correction (ABSPACK) includes:
- Absorption correction using spherical harmonics
- Frame scaling
;
_oxdiff_exptl_absorpt_empirical_full_max 1.650
_oxdiff_exptl_absorpt_empirical_full_min 0.759

loop_
_space_group_symop_operation_xyz
'x, y, z'
'-x, y+1/2, -z+1/2'
'-x, -y, -z'
'x, -y-1/2, z-1/2'

loop_
_atom_site_label
_atom_site_type_symbol
_atom_site_fract_x
_atom_site_fract_y
_atom_site_fract_z
_atom_site_U_iso_or_equiv
_atom_site_adp_type
_atom_site_occupancy
_atom_site_site_symmetry_order
_atom_site_calc_flag
_atom_site_refinement_flags_posn
_atom_site_refinement_flags_adp
_atom_site_refinement_flags_occupancy
_atom_site_disorder_assembly
_atom_site_disorder_group
Pt1 Pt 0.63029(2) 0.63956(2) 0.66228(2) 0.02130(5) Uani 1 1 d . . . . .
S1 S 0.81999(8) 0.61264(5) 0.74990(5) 0.02415(17) Uani 1 1 d . . . . .
P1 P 0.67584(9) 0.74511(5) 0.70153(6) 0.02388(18) Uani 1 1 d . . . . .
F5 F 0.3497(2) 0.63261(14) 0.85522(17) 0.0429(6) Uani 1 1 d . . . . .
F4 F 0.7883(3) 0.63729(12) 0.42599(19) 0.0453(6) Uani 1 1 d . . . . .
F6 F 0.1779(3) 0.65134(13) 0.75726(15) 0.0436(6) Uani 1 1 d . . . . .
F2 F 0.9652(3) 0.59239(17) 0.49999(19) 0.0640(9) Uani 1 1 d . . . . .
N2 N 0.4579(3) 0.52295(15) 0.63869(18) 0.0250(6) Uani 1 1 d . . . . .
F3 F 0.9934(3) 0.64461(14) 0.37572(19) 0.0517(7) Uani 1 1 d . . . . .
F7 F 0.1762(3) 0.69439(16) 0.88912(18) 0.0589(8) Uani 1 1 d . . . . .
N4 N 0.4162(3) 0.70301(16) 0.53647(18) 0.0290(7) Uani 1 1 d . . . . .
N3 N 0.3478(3) 0.62262(16) 0.60907(19) 0.0258(6) Uani 1 1 d . . . . .
F8 F 0.1485(3) 0.58680(17) 0.8696(2) 0.0658(9) Uani 1 1 d . . . . .
F1 F 0.8838(3) 0.54790(16) 0.3755(2) 0.0695(9) Uani 1 1 d . . . . .
N1 N 0.6518(3) 0.49373(15) 0.60797(18) 0.0256(6) Uani 1 1 d . . . . .
C4 C 0.5839(3) 0.54460(18) 0.6362(2) 0.0237(7) Uani 1 1 d . . . . .
C6 C 0.4568(3) 0.65820(18) 0.5958(2) 0.0251(7) Uani 1 1 d . . . . .
C3 C 0.4465(4) 0.45938(19) 0.6112(2) 0.0292(8) Uani 1 1 d . . . . .
H3 H 0.368157 0.433777 0.606205 0.035 Uiso 1 1 calc R U . . .
C5 C 0.3515(3) 0.56508(19) 0.6642(2) 0.0278(7) Uani 1 1 d . . . . .
H5A H 0.367973 0.577942 0.725182 0.033 Uiso 1 1 calc R U . . .
H5B H 0.265595 0.541885 0.657453 0.033 Uiso 1 1 calc R U . . .
C10 C 0.5350(4) 0.79857(19) 0.7108(2) 0.0279(7) Uani 1 1 d . . . . .
C2 C 0.5689(4) 0.44099(19) 0.5928(2) 0.0307(8) Uani 1 1 d . . . . .
H2 H 0.593821 0.399381 0.573031 0.037 Uiso 1 1 calc R U . . .
C7 C 0.2387(4) 0.6460(2) 0.5606(2) 0.0326(9) Uani 1 1 d . . . . .
H7 H 0.150707 0.629771 0.559692 0.039 Uiso 1 1 calc R U . . .
C11 C 0.4243(4) 0.7732(2) 0.7486(2) 0.0316(8) Uani 1 1 d . . . . .
H11 H 0.427011 0.730220 0.771083 0.038 Uiso 1 1 calc R U . . .
C29 C 0.6402(3) 0.58836(18) 0.8738(2) 0.0264(7) Uani 1 1 d . . . . .
H29 H 0.578700 0.615393 0.841625 0.032 Uiso 1 1 calc R U . . .
C8 C 0.2809(4) 0.6963(2) 0.5149(2) 0.0340(9) Uani 1 1 d . . . . .
H8 H 0.228374 0.722308 0.475357 0.041 Uiso 1 1 calc R U . . .
C9 C 0.5004(4) 0.7492(2) 0.4950(3) 0.0374(9) Uani 1 1 d . . . . .
H9A H 0.541873 0.778722 0.538330 0.056 Uiso 1 1 calc R U . . .
H9B H 0.446612 0.774286 0.451995 0.056 Uiso 1 1 calc R U . . .
H9C H 0.569430 0.725550 0.466848 0.056 Uiso 1 1 calc R U . . .
C17 C 0.8460(4) 0.7520(2) 0.5700(2) 0.0313(8) Uani 1 1 d . . . . .
H17 H 0.807633 0.711771 0.551497 0.038 Uiso 1 1 calc R U . . .
C16 C 0.7978(4) 0.78491(19) 0.6403(2) 0.0286(8) Uani 1 1 d . . . . .
C23 C 0.8779(3) 0.68973(19) 0.7977(2) 0.0277(7) Uani 1 1 d . . . . .
H23A H 0.923566 0.681285 0.854902 0.033 Uiso 1 1 calc R U . . .
H23B H 0.942862 0.709611 0.760966 0.033 Uiso 1 1 calc R U . . .
C13 C 0.3070(5) 0.8731(2) 0.7204(3) 0.0418(10) Uani 1 1 d . . . . .
H13 H 0.229544 0.898745 0.723724 0.050 Uiso 1 1 calc R U . . .
C24 C 0.7635(3) 0.57507(18) 0.8438(2) 0.0247(7) Uani 1 1 d . . . . .
C1 C 0.7946(4) 0.4924(2) 0.5925(3) 0.0353(9) Uani 1 1 d . . . . .
H1A H 0.829764 0.536759 0.594431 0.053 Uiso 1 1 calc R U . . .
H1B H 0.805929 0.473386 0.535826 0.053 Uiso 1 1 calc R U . . .
H1C H 0.842485 0.466037 0.636961 0.053 Uiso 1 1 calc R U . . .
C22 C 0.7648(4) 0.73691(18) 0.8073(2) 0.0274(7) Uani 1 1 d . . . . .
H22A H 0.799537 0.779627 0.827546 0.033 Uiso 1 1 calc R U . . .
H22B H 0.704695 0.720138 0.849525 0.033 Uiso 1 1 calc R U . . .
C12 C 0.3103(4) 0.8107(2) 0.7532(3) 0.0394(9) Uani 1 1 d . . . . .
H12 H 0.235286 0.793525 0.778754 0.047 Uiso 1 1 calc R U . . .
C20 C 0.9573(5) 0.8698(2) 0.6231(3) 0.0449(11) Uani 1 1 d . . . . .
H20 H 0.994605 0.910550 0.640175 0.054 Uiso 1 1 calc R U . . .
C25 C 0.8526(4) 0.53393(19) 0.8893(2) 0.0310(8) Uani 1 1 d . . . . .
H25 H 0.936107 0.524580 0.867916 0.037 Uiso 1 1 calc R U . . .
C21 C 0.8554(4) 0.8435(2) 0.6676(3) 0.0362(9) Uani 1 1 d . . . . .
H21 H 0.825457 0.865400 0.716166 0.043 Uiso 1 1 calc R U . . .
C28 C 0.6084(4) 0.5616(2) 0.9512(2) 0.0325(8) Uani 1 1 d . . . . .
H28 H 0.524979 0.570776 0.972853 0.039 Uiso 1 1 calc R U . . .
C14 C 0.4149(5) 0.8984(2) 0.6829(3) 0.0424(10) Uani 1 1 d . . . . .
H14 H 0.411091 0.941321 0.660257 0.051 Uiso 1 1 calc R U . . .
C27 C 0.6981(4) 0.5213(2) 0.9974(3) 0.0357(9) Uani 1 1 d . . . . .
H27 H 0.676244 0.503701 1.050896 0.043 Uiso 1 1 calc R U . . .
C15 C 0.5288(4) 0.86176(19) 0.6781(3) 0.0351(9) Uani 1 1 d . . . . .
H15 H 0.603087 0.879646 0.652509 0.042 Uiso 1 1 calc R U . . .
C19 C 1.0049(4) 0.8368(3) 0.5537(3) 0.0456(11) Uani 1 1 d . . . . .
H19 H 1.075660 0.854627 0.524446 0.055 Uiso 1 1 calc R U . . .
C26 C 0.8188(4) 0.5068(2) 0.9660(3) 0.0353(9) Uani 1 1 d . . . . .
H26 H 0.878504 0.478131 0.996876 0.042 Uiso 1 1 calc R U . . .
C18 C 0.9496(4) 0.7782(2) 0.5275(3) 0.0381(9) Uani 1 1 d . . . . .
H18 H 0.982451 0.755742 0.480276 0.046 Uiso 1 1 calc R U . . .
B1 B 0.9083(5) 0.6050(2) 0.4180(3) 0.0370(10) Uani 1 1 d . . . . .
B2 B 0.2124(4) 0.6400(2) 0.8433(3) 0.0316(9) Uani 1 1 d . . . . .

loop_
_atom_site_aniso_label
_atom_site_aniso_U_11
_atom_site_aniso_U_22
_atom_site_aniso_U_33
_atom_site_aniso_U_23
_atom_site_aniso_U_13
_atom_site_aniso_U_12
Pt1 0.01886(7) 0.02441(8) 0.02052(7) -0.00066(5) 0.00062(5) -0.00188(5)
S1 0.0189(4) 0.0289(5) 0.0245(4) -0.0015(3) 0.0007(3) -0.0012(3)
P1 0.0237(4) 0.0246(5) 0.0233(4) 0.0008(3) 0.0016(3) -0.0034(4)
F5 0.0217(11) 0.0641(18) 0.0426(13) -0.0075(11) 0.0002(10) 0.0065(11)
F4 0.0334(13) 0.0328(14) 0.0690(18) 0.0036(11) -0.0005(12) -0.0024(10)
F6 0.0386(13) 0.0611(18) 0.0313(12) 0.0045(11) 0.0029(10) 0.0115(12)
F2 0.0421(15) 0.084(2) 0.0620(17) 0.0358(16) -0.0208(13) -0.0256(15)
N2 0.0233(14) 0.0275(16) 0.0242(14) -0.0024(11) 0.0009(11) -0.0033(12)
F3 0.0372(14) 0.0590(19) 0.0588(17) 0.0192(13) 0.0030(12) -0.0095(12)
F7 0.0418(15) 0.079(2) 0.0555(16) -0.0344(15) 0.0007(12) 0.0140(14)
N4 0.0296(16) 0.0326(18) 0.0240(14) 0.0010(12) -0.0025(12) 0.0030(13)
N3 0.0204(14) 0.0336(17) 0.0233(14) -0.0044(12) 0.0008(11) 0.0016(12)
F8 0.0544(17) 0.072(2) 0.0687(19) 0.0309(16) -0.0092(14) -0.0230(16)
F1 0.0387(15) 0.055(2) 0.114(3) -0.0325(19) 0.0035(16) -0.0049(14)
N1 0.0227(14) 0.0295(16) 0.0244(14) -0.0021(11) 0.0015(11) -0.0023(12)
C4 0.0234(16) 0.0267(18) 0.0208(15) 0.0009(12) 0.0008(13) -0.0056(14)
C6 0.0236(17) 0.0267(18) 0.0254(17) -0.0036(13) 0.0042(13) -0.0005(14)
C3 0.0318(19) 0.028(2) 0.0268(17) -0.0022(14) -0.0016(14) -0.0088(15)
C5 0.0243(17) 0.033(2) 0.0267(17) -0.0018(14) 0.0041(13) -0.0018(15)
C10 0.0269(17) 0.031(2) 0.0256(17) -0.0004(14) -0.0017(14) 0.0021(15)
C2 0.036(2) 0.0264(19) 0.0290(18) -0.0032(14) -0.0006(15) 0.0008(16)
C7 0.0211(17) 0.046(2) 0.0304(19) -0.0066(16) -0.0012(14) 0.0076(16)
C11 0.0314(19) 0.035(2) 0.0290(18) -0.0007(15) 0.0023(15) 0.0017(16)
C29 0.0249(17) 0.0255(19) 0.0286(17) 0.0010(13) -0.0003(13) 0.0003(14)
C8 0.0272(18) 0.043(2) 0.0305(19) -0.0034(16) -0.0068(15) 0.0098(17)
C9 0.043(2) 0.041(2) 0.0277(19) 0.0082(16) -0.0018(16) -0.0024(19)
C17 0.0258(17) 0.041(2) 0.0272(18) 0.0058(15) 0.0012(14) -0.0007(16)
C16 0.0257(17) 0.030(2) 0.0296(18) 0.0075(14) 0.0008(14) -0.0037(15)
C23 0.0218(16) 0.032(2) 0.0283(17) -0.0014(14) -0.0026(13) -0.0057(15)
C13 0.038(2) 0.047(3) 0.040(2) -0.0049(18) -0.0040(18) 0.0132(19)
C24 0.0221(16) 0.0255(18) 0.0261(16) -0.0003(13) 0.0002(13) -0.0029(14)
C1 0.0268(19) 0.037(2) 0.043(2) -0.0051(17) 0.0080(16) 0.0021(17)
C22 0.0280(18) 0.0281(19) 0.0258(17) -0.0019(13) 0.0001(14) -0.0062(15)
C12 0.030(2) 0.049(3) 0.039(2) -0.0036(19) 0.0020(16) 0.0039(19)
C20 0.036(2) 0.042(3) 0.056(3) 0.014(2) -0.003(2) -0.0153(19)
C25 0.0250(17) 0.029(2) 0.038(2) 0.0005(15) -0.0035(15) 0.0020(15)
C21 0.036(2) 0.035(2) 0.037(2) 0.0056(16) -0.0002(17) -0.0063(17)
C28 0.0312(19) 0.033(2) 0.0335(19) 0.0019(15) 0.0055(15) -0.0060(16)
C14 0.054(3) 0.033(2) 0.040(2) 0.0033(17) -0.0022(19) 0.012(2)
C27 0.039(2) 0.036(2) 0.0310(19) 0.0066(16) -0.0003(16) -0.0100(18)
C15 0.042(2) 0.031(2) 0.032(2) -0.0002(15) 0.0008(17) -0.0004(17)
C19 0.033(2) 0.055(3) 0.049(3) 0.014(2) 0.0054(19) -0.007(2)
C26 0.035(2) 0.032(2) 0.037(2) 0.0077(16) -0.0081(16) -0.0041(17)
C18 0.0281(19) 0.052(3) 0.035(2) 0.0111(18) 0.0076(16) 0.0007(19)
B1 0.028(2) 0.033(3) 0.048(3) 0.006(2) -0.0035(19) -0.0054(19)
B2 0.0222(19) 0.042(3) 0.031(2) -0.0030(18) 0.0054(16) -0.0014(18)

loop_
_atom_type_symbol
_atom_type_description
_atom_type_scat_dispersion_real
_atom_type_scat_dispersion_imag
_atom_type_scat_source
C C 0.0033 0.0016 'International Tables Vol C Tables 4.2.6.8 and 6.1.1.4'
H H 0.0000 0.0000 'International Tables Vol C Tables 4.2.6.8 and 6.1.1.4'
B B 0.0013 0.0007 'International Tables Vol C Tables 4.2.6.8 and 6.1.1.4'
F F 0.0171 0.0103 'International Tables Vol C Tables 4.2.6.8 and 6.1.1.4'
N N 0.0061 0.0033 'International Tables Vol C Tables 4.2.6.8 and 6.1.1.4'
P P 0.1023 0.0942 'International Tables Vol C Tables 4.2.6.8 and 6.1.1.4'
Pt Pt -1.7033 8.3905 'International Tables Vol C Tables 4.2.6.8 and 6.1.1.4'
S S 0.1246 0.1234 'International Tables Vol C Tables 4.2.6.8 and 6.1.1.4'

loop_
_exptl_crystal_face_index_h
_exptl_crystal_face_index_k
_exptl_crystal_face_index_l
_exptl_crystal_face_perp_dist
0 0 1 0.1890
0 0 -1 0.1890
-1 0 0 0.0780
1 0 0 0.0270
0 -1 0 0.0250
0 1 0 0.0420

loop_
_geom_angle_atom_site_label_1
_geom_angle_atom_site_label_2
_geom_angle_atom_site_label_3
_geom_angle
_geom_angle_site_symmetry_1
_geom_angle_site_symmetry_3
_geom_angle_publ_flag
P1 Pt1 S1 85.86(3) . . ?
C4 Pt1 S1 93.24(10) . . ?
C4 Pt1 P1 175.65(9) . . ?
C6 Pt1 S1 174.26(10) . . ?
C6 Pt1 P1 96.20(11) . . ?
C6 Pt1 C4 84.30(14) . . ?
C23 S1 Pt1 104.92(12) . . ?
C24 S1 Pt1 106.48(11) . . ?
C24 S1 C23 98.84(17) . . ?
C10 P1 Pt1 116.85(13) . . ?
C10 P1 C22 108.79(17) . . ?
C16 P1 Pt1 114.80(13) . . ?
C16 P1 C10 109.70(18) . . ?
C16 P1 C22 101.97(17) . . ?
C22 P1 Pt1 103.27(12) . . ?
C4 N2 C3 111.1(3) . . ?
C4 N2 C5 121.8(3) . . ?
C3 N2 C5 127.0(3) . . ?
C6 N4 C8 110.0(3) . . ?
C6 N4 C9 126.2(3) . . ?
C8 N4 C9 123.6(3) . . ?
C6 N3 C5 122.8(3) . . ?
C6 N3 C7 110.9(3) . . ?
C7 N3 C5 126.2(3) . . ?
C4 N1 C2 110.5(3) . . ?
C4 N1 C1 126.6(3) . . ?
C2 N1 C1 123.0(3) . . ?
N2 C4 Pt1 120.8(3) . . ?
N1 C4 Pt1 134.0(3) . . ?
N1 C4 N2 105.0(3) . . ?
N4 C6 Pt1 134.1(3) . . ?
N4 C6 N3 105.3(3) . . ?
N3 C6 Pt1 120.6(3) . . ?
N2 C3 H3 127.0 . . ?
C2 C3 N2 106.0(3) . . ?
C2 C3 H3 127.0 . . ?
N2 C5 N3 108.0(3) . . ?
N2 C5 H5A 110.1 . . ?
N2 C5 H5B 110.1 . . ?
N3 C5 H5A 110.1 . . ?
N3 C5 H5B 110.1 . . ?
H5A C5 H5B 108.4 . . ?
C11 C10 P1 117.6(3) . . ?
C15 C10 P1 123.4(3) . . ?
C15 C10 C11 118.9(4) . . ?
N1 C2 H2 126.3 . . ?
C3 C2 N1 107.4(3) . . ?
C3 C2 H2 126.3 . . ?
N3 C7 H7 126.7 . . ?
C8 C7 N3 106.7(3) . . ?
C8 C7 H7 126.7 . . ?
C10 C11 H11 119.9 . . ?
C12 C11 C10 120.2(4) . . ?
C12 C11 H11 119.9 . . ?
C24 C29 H29 120.5 . . ?
C28 C29 H29 120.5 . . ?
C28 C29 C24 119.0(3) . . ?
N4 C8 H8 126.5 . . ?
C7 C8 N4 107.1(3) . . ?
C7 C8 H8 126.5 . . ?
N4 C9 H9A 109.5 . . ?
N4 C9 H9B 109.5 . . ?
N4 C9 H9C 109.5 . . ?
H9A C9 H9B 109.5 . . ?
H9A C9 H9C 109.5 . . ?
H9B C9 H9C 109.5 . . ?
C16 C17 H17 120.0 . . ?
C18 C17 H17 120.0 . . ?
C18 C17 C16 120.0(4) . . ?
C17 C16 P1 118.8(3) . . ?
C21 C16 P1 121.2(3) . . ?
C21 C16 C17 119.6(4) . . ?
S1 C23 H23A 109.2 . . ?
S1 C23 H23B 109.2 . . ?
H23A C23 H23B 107.9 . . ?
C22 C23 S1 111.9(2) . . ?
C22 C23 H23A 109.2 . . ?
C22 C23 H23B 109.2 . . ?
C12 C13 H13 119.6 . . ?
C14 C13 H13 119.6 . . ?
C14 C13 C12 120.8(4) . . ?
C29 C24 S1 122.5(3) . . ?
C29 C24 C25 120.8(3) . . ?
C25 C24 S1 116.6(3) . . ?
N1 C1 H1A 109.5 . . ?
N1 C1 H1B 109.5 . . ?
N1 C1 H1C 109.5 . . ?
H1A C1 H1B 109.5 . . ?
H1A C1 H1C 109.5 . . ?
H1B C1 H1C 109.5 . . ?
P1 C22 H22A 110.3 . . ?
P1 C22 H22B 110.3 . . ?
C23 C22 P1 107.2(2) . . ?
C23 C22 H22A 110.3 . . ?
C23 C22 H22B 110.3 . . ?
H22A C22 H22B 108.5 . . ?
C11 C12 H12 120.2 . . ?
C13 C12 C11 119.6(4) . . ?
C13 C12 H12 120.2 . . ?
C21 C20 H20 119.8 . . ?
C19 C20 H20 119.8 . . ?
C19 C20 C21 120.5(4) . . ?
C24 C25 H25 120.2 . . ?
C26 C25 C24 119.6(4) . . ?
C26 C25 H25 120.2 . . ?
C16 C21 C20 119.6(4) . . ?
C16 C21 H21 120.2 . . ?
C20 C21 H21 120.2 . . ?
C29 C28 H28 119.9 . . ?
C29 C28 C27 120.2(4) . . ?
C27 C28 H28 119.9 . . ?
C13 C14 H14 119.9 . . ?
C13 C14 C15 120.3(4) . . ?
C15 C14 H14 119.9 . . ?
C28 C27 H27 119.8 . . ?
C26 C27 C28 120.4(4) . . ?
C26 C27 H27 119.8 . . ?
C10 C15 H15 119.9 . . ?
C14 C15 C10 120.2(4) . . ?
C14 C15 H15 119.9 . . ?
C20 C19 H19 120.0 . . ?
C18 C19 C20 120.1(4) . . ?
C18 C19 H19 120.0 . . ?
C25 C26 H26 120.0 . . ?
C27 C26 C25 119.9(4) . . ?
C27 C26 H26 120.0 . . ?
C17 C18 H18 119.9 . . ?
C19 C18 C17 120.2(4) . . ?
C19 C18 H18 119.9 . . ?
F2 B1 F4 108.2(4) . . ?
F2 B1 F3 108.5(3) . . ?
F3 B1 F4 109.6(4) . . ?
F1 B1 F4 108.9(3) . . ?
F1 B1 F2 109.7(4) . . ?
F1 B1 F3 111.9(4) . . ?
F6 B2 F5 109.1(3) . . ?
F6 B2 F7 107.8(4) . . ?
F7 B2 F5 108.4(3) . . ?
F8 B2 F5 111.4(4) . . ?
F8 B2 F6 109.8(4) . . ?
F8 B2 F7 110.3(4) . . ?

loop_
_geom_bond_atom_site_label_1
_geom_bond_atom_site_label_2
_geom_bond_distance
_geom_bond_site_symmetry_2
_geom_bond_publ_flag
Pt1 S1 2.3402(8) . ?
Pt1 P1 2.2938(9) . ?
Pt1 C4 2.043(4) . ?
Pt1 C6 2.009(4) . ?
S1 C23 1.830(4) . ?
S1 C24 1.786(4) . ?
P1 C10 1.814(4) . ?
P1 C16 1.809(4) . ?
P1 C22 1.828(4) . ?
F5 B2 1.396(5) . ?
F4 B1 1.398(6) . ?
F6 B2 1.381(5) . ?
F2 B1 1.387(5) . ?
N2 C4 1.354(4) . ?
N2 C3 1.379(5) . ?
N2 C5 1.459(5) . ?
F3 B1 1.387(5) . ?
F7 B2 1.391(5) . ?
N4 C6 1.349(5) . ?
N4 C8 1.393(5) . ?
N4 C9 1.458(5) . ?
N3 C6 1.352(5) . ?
N3 C5 1.461(5) . ?
N3 C7 1.379(5) . ?
F8 B2 1.350(5) . ?
F1 B1 1.363(6) . ?
N1 C4 1.343(5) . ?
N1 C2 1.381(5) . ?
N1 C1 1.481(5) . ?
C3 H3 0.9500 . ?
C3 C2 1.346(5) . ?
C5 H5A 0.9900 . ?
C5 H5B 0.9900 . ?
C10 C11 1.403(5) . ?
C10 C15 1.396(5) . ?
C2 H2 0.9500 . ?
C7 H7 0.9500 . ?
C7 C8 1.342(6) . ?
C11 H11 0.9500 . ?
C11 C12 1.395(6) . ?
C29 H29 0.9500 . ?
C29 C24 1.390(5) . ?
C29 C28 1.386(5) . ?
C8 H8 0.9500 . ?
C9 H9A 0.9800 . ?
C9 H9B 0.9800 . ?
C9 H9C 0.9800 . ?
C17 H17 0.9500 . ?
C17 C16 1.405(5) . ?
C17 C18 1.389(5) . ?
C16 C21 1.392(6) . ?
C23 H23A 0.9900 . ?
C23 H23B 0.9900 . ?
C23 C22 1.517(5) . ?
C13 H13 0.9500 . ?
C13 C12 1.380(7) . ?
C13 C14 1.377(7) . ?
C24 C25 1.393(5) . ?
C1 H1A 0.9800 . ?
C1 H1B 0.9800 . ?
C1 H1C 0.9800 . ?
C22 H22A 0.9900 . ?
C22 H22B 0.9900 . ?
C12 H12 0.9500 . ?
C20 H20 0.9500 . ?
C20 C21 1.392(6) . ?
C20 C19 1.392(7) . ?
C25 H25 0.9500 . ?
C25 C26 1.384(5) . ?
C21 H21 0.9500 . ?
C28 H28 0.9500 . ?
C28 C27 1.391(6) . ?
C14 H14 0.9500 . ?
C14 C15 1.384(6) . ?
C27 H27 0.9500 . ?
C27 C26 1.380(6) . ?
C15 H15 0.9500 . ?
C19 H19 0.9500 . ?
C19 C18 1.378(7) . ?
C26 H26 0.9500 . ?
C18 H18 0.9500 . ?

loop_
_geom_torsion_atom_site_label_1
_geom_torsion_atom_site_label_2
_geom_torsion_atom_site_label_3
_geom_torsion_atom_site_label_4
_geom_torsion
_geom_torsion_site_symmetry_1
_geom_torsion_site_symmetry_2
_geom_torsion_site_symmetry_3
_geom_torsion_site_symmetry_4
_geom_torsion_publ_flag
Pt1 S1 C23 C22 29.2(3) . . . . ?
Pt1 S1 C24 C29 -26.9(3) . . . . ?
Pt1 S1 C24 C25 156.7(3) . . . . ?
Pt1 P1 C10 C11 40.6(3) . . . . ?
Pt1 P1 C10 C15 -135.7(3) . . . . ?
Pt1 P1 C16 C17 5.7(3) . . . . ?
Pt1 P1 C16 C21 -166.7(3) . . . . ?
Pt1 P1 C22 C23 52.8(3) . . . . ?
S1 C23 C22 P1 -54.1(3) . . . . ?
S1 C24 C25 C26 175.5(3) . . . . ?
P1 C10 C11 C12 -176.4(3) . . . . ?
P1 C10 C15 C14 176.0(3) . . . . ?
P1 C16 C21 C20 174.3(3) . . . . ?
N2 C3 C2 N1 -1.0(4) . . . . ?
N3 C7 C8 N4 -0.2(4) . . . . ?
C4 N2 C3 C2 1.1(4) . . . . ?
C4 N2 C5 N3 55.1(4) . . . . ?
C4 N1 C2 C3 0.5(4) . . . . ?
C6 N4 C8 C7 -1.0(4) . . . . ?
C6 N3 C5 N2 -50.0(4) . . . . ?
C6 N3 C7 C8 1.3(4) . . . . ?
C3 N2 C4 Pt1 174.3(2) . . . . ?
C3 N2 C4 N1 -0.8(4) . . . . ?
C3 N2 C5 N3 -121.9(4) . . . . ?
C5 N2 C4 Pt1 -3.2(4) . . . . ?
C5 N2 C4 N1 -178.2(3) . . . . ?
C5 N2 C3 C2 178.4(3) . . . . ?
C5 N3 C6 Pt1 -6.8(5) . . . . ?
C5 N3 C6 N4 174.8(3) . . . . ?
C5 N3 C7 C8 -175.3(3) . . . . ?
C10 P1 C16 C17 -128.2(3) . . . . ?
C10 P1 C16 C21 59.4(4) . . . . ?
C10 P1 C22 C23 177.6(2) . . . . ?
C10 C11 C12 C13 0.0(6) . . . . ?
C2 N1 C4 Pt1 -173.9(3) . . . . ?
C2 N1 C4 N2 0.2(4) . . . . ?
C7 N3 C6 Pt1 176.5(2) . . . . ?
C7 N3 C6 N4 -1.8(4) . . . . ?
C7 N3 C5 N2 126.2(4) . . . . ?
C11 C10 C15 C14 -0.1(6) . . . . ?
C29 C24 C25 C26 -1.0(6) . . . . ?
C29 C28 C27 C26 -1.0(6) . . . . ?
C8 N4 C6 Pt1 -176.3(3) . . . . ?
C8 N4 C6 N3 1.7(4) . . . . ?
C9 N4 C6 Pt1 8.0(6) . . . . ?
C9 N4 C6 N3 -174.0(3) . . . . ?
C9 N4 C8 C7 174.9(4) . . . . ?
C17 C16 C21 C20 2.0(6) . . . . ?
C16 P1 C10 C11 173.4(3) . . . . ?
C16 P1 C10 C15 -2.8(4) . . . . ?
C16 P1 C22 C23 -66.5(3) . . . . ?
C16 C17 C18 C19 -0.5(6) . . . . ?
C23 S1 C24 C29 81.7(3) . . . . ?
C23 S1 C24 C25 -94.8(3) . . . . ?
C13 C14 C15 C10 0.4(6) . . . . ?
C24 S1 C23 C22 -80.6(3) . . . . ?
C24 C29 C28 C27 -0.9(6) . . . . ?
C24 C25 C26 C27 -1.0(6) . . . . ?
C1 N1 C4 Pt1 4.8(5) . . . . ?
C1 N1 C4 N2 178.9(3) . . . . ?
C1 N1 C2 C3 -178.3(3) . . . . ?
C22 P1 C10 C11 -75.8(3) . . . . ?
C22 P1 C10 C15 108.0(3) . . . . ?
C22 P1 C16 C17 116.6(3) . . . . ?
C22 P1 C16 C21 -55.8(4) . . . . ?
C12 C13 C14 C15 -0.4(7) . . . . ?
C20 C19 C18 C17 0.2(7) . . . . ?
C21 C20 C19 C18 1.3(7) . . . . ?
C28 C29 C24 S1 -174.4(3) . . . . ?
C28 C29 C24 C25 1.9(5) . . . . ?
C28 C27 C26 C25 2.0(6) . . . . ?
C14 C13 C12 C11 0.2(6) . . . . ?
C15 C10 C11 C12 0.0(6) . . . . ?
C19 C20 C21 C16 -2.3(7) . . . . ?
C18 C17 C16 P1 -173.1(3) . . . . ?
C18 C17 C16 C21 -0.6(6) . . . . ?

loop_
_exptl_oxdiff_crystal_face_indexfrac_h
_exptl_oxdiff_crystal_face_indexfrac_k
_exptl_oxdiff_crystal_face_indexfrac_l
_exptl_oxdiff_crystal_face_x
_exptl_oxdiff_crystal_face_y
_exptl_oxdiff_crystal_face_z
-0.0001 -0.0025 1.0002 -0.0157 0.0170 0.0393
0.0001 0.0025 -1.0002 0.0157 -0.0170 -0.0393
-1.0004 0.0007 -0.0001 -0.0474 0.0339 -0.0394
1.0004 -0.0007 0.0001 0.0474 -0.0339 0.0394
-0.0000 -1.0003 -0.0018 -0.0216 -0.0267 0.0029
0.0000 1.0003 0.0018 0.0216 0.0267 -0.0029
